data_4505801
loop_
_publ_author_name
'Bosch, Eric'
'Barnes, Charles L.'

_publ_section_title
;
 Triangular Halogen&#x2212;Halogen&#x2212;Halogen Interactions as a
 Cohesive Force in the Structures of Trihalomesitylenes
;
_journal_issue 4
_journal_name_full 'Crystal Growth &amp; Design'
_journal_page_first 299
_journal_paper_doi 10.1021/cg025517w
_journal_volume 2
_journal_year 2002
_chemical_formula_sum 'C9 H9 I3'
_chemical_formula_weight 497.86
_chemical_name_systematic
; 
 ? 
;
_space_group_IT_number 2
_symmetry_cell_setting triclinic
_symmetry_space_group_name_Hall '-P 1'
_symmetry_space_group_name_H-M 'P -1'
_atom_sites_solution_hydrogens geom
_atom_sites_solution_primary direct
_atom_sites_solution_secondary difmap
_audit_creation_method SHELXL-97
_cell_angle_alpha 120.010(7)
_cell_angle_beta 108.548(8)
_cell_angle_gamma 94.437(8)
_cell_formula_units_Z 2
_cell_length_a 7.982(4)
_cell_length_b 9.587(4)
_cell_length_c 9.627(6)
_cell_measurement_reflns_used 2445
_cell_measurement_temperature 173(2)
_cell_measurement_theta_max 27.1
_cell_measurement_theta_min 2.5
_cell_volume 579.2(5)
_computing_cell_refinement 'SAINT (Bruker, 1998)'
_computing_data_collection 'SMART (Bruker, 1998)'
_computing_data_reduction 'SAINT (Bruker, 1998)'
_computing_molecular_graphics 'ORTEP-III (Burnett & Johnson, 1996)'
_computing_publication_material 'CIFTAB (Sheldrick, 1997)'
_computing_structure_refinement 'SHELXL-97 (Sheldrick, 1997)'
_computing_structure_solution 'SHELXS-97 (Sheldrick, 1997)'
_diffrn_ambient_temperature 173(2)
_diffrn_measured_fraction_theta_full 0.972
_diffrn_measured_fraction_theta_max 0.972
_diffrn_measurement_device_type 'Bruker SMART CCD area detector'
_diffrn_measurement_method 'omega scans'
_diffrn_radiation_monochromator graphite
_diffrn_radiation_source 'fine-focus sealed tube'
_diffrn_radiation_type MoK\a
_diffrn_radiation_wavelength 0.71073
_diffrn_reflns_av_R_equivalents 0.0263
_diffrn_reflns_av_sigmaI/netI 0.0279
_diffrn_reflns_limit_h_max 8
_diffrn_reflns_limit_h_min -10
_diffrn_reflns_limit_k_max 12
_diffrn_reflns_limit_k_min -11
_diffrn_reflns_limit_l_max 12
_diffrn_reflns_limit_l_min -10
_diffrn_reflns_number 3587
_diffrn_reflns_theta_full 27.10
_diffrn_reflns_theta_max 27.10
_diffrn_reflns_theta_min 2.48
_diffrn_standards_decay_% 0.0
_exptl_absorpt_coefficient_mu 8.045
_exptl_absorpt_correction_T_max 0.29
_exptl_absorpt_correction_T_min 0.11
_exptl_absorpt_correction_type multi-scan
_exptl_absorpt_process_details
;
 Data were corrected for decay and absorption using the program SADABS 
 based on the method of R.H. Blessing (Acta Cryst. A51, 33-38, 1995).
;
_exptl_crystal_colour colorless
_exptl_crystal_density_diffrn 2.855
_exptl_crystal_density_method 'not measured'
_exptl_crystal_description rod
_exptl_crystal_F_000 444
_exptl_crystal_size_max 0.45
_exptl_crystal_size_mid 0.30
_exptl_crystal_size_min 0.25
_refine_diff_density_max 1.842
_refine_diff_density_min -2.035
_refine_diff_density_rms 0.305
_refine_ls_extinction_method none
_refine_ls_goodness_of_fit_ref 1.073
_refine_ls_hydrogen_treatment noref
_refine_ls_matrix_type full
_refine_ls_number_parameters 112
_refine_ls_number_reflns 2492
_refine_ls_number_restraints 0
_refine_ls_restrained_S_all 1.073
_refine_ls_R_factor_all 0.0510
_refine_ls_R_factor_gt 0.0449
_refine_ls_shift/su_max 0.001
_refine_ls_shift/su_mean 0.000
_refine_ls_structure_factor_coef Fsqd
_refine_ls_weighting_details 'calc w=1/[\s^2^(Fo^2^)+(0.0924P)^2^+0.2148P] where P=(Fo^2^+2Fc^2^)/3'
_refine_ls_weighting_scheme calc
_refine_ls_wR_factor_gt 0.1216
_refine_ls_wR_factor_ref 0.1265
_reflns_number_gt 2190
_reflns_number_total 2492
_reflns_threshold_expression >2sigma(I)
_cod_data_source_file cg025517w_s1.cif
_cod_data_source_block EB-tim
_cod_original_sg_symbol_H-M P-1
_cod_database_code 4505801

loop_
_symmetry_equiv_pos_as_xyz
'x, y, z'
'-x, -y, -z'

loop_
_atom_site_label
_atom_site_type_symbol
_atom_site_fract_x
_atom_site_fract_y
_atom_site_fract_z
_atom_site_U_iso_or_equiv
_atom_site_adp_type
_atom_site_occupancy
_atom_site_symmetry_multiplicity
_atom_site_calc_flag
_atom_site_refinement_flags
I1 I 0.25983(7) 0.91729(6) 0.27011(6) 0.02661(17) Uani 1 1 d .
I2 I 0.28411(7) 1.46969(6) 0.13382(6) 0.03084(18) Uani 1 1 d .
I3 I 0.20480(7) 0.75919(6) -0.44004(6) 0.02792(17) Uani 1 1 d .
C1 C 0.2540(9) 0.9957(9) 0.0980(9) 0.0224(13) Uani 1 1 d .
C2 C 0.2664(9) 1.1666(8) 0.1625(9) 0.0218(13) Uani 1 1 d .
C3 C 0.2645(9) 1.2163(8) 0.0472(9) 0.0200(13) Uani 1 1 d .
C4 C 0.2498(9) 1.1043(9) -0.1251(9) 0.0218(13) Uani 1 1 d .
C5 C 0.2392(9) 0.8758(9) -0.0722(9) 0.0221(13) Uani 1 1 d .
C6 C 0.2756(11) 1.2891(9) 0.3450(9) 0.0272(15) Uani 1 1 d .
H6A H 0.3273 1.4045 0.3824 0.041 Uiso 1 1 calc R
H6B H 0.3544 1.2666 0.4285 0.041 Uiso 1 1 calc R
H6C H 0.1512 1.2751 0.3417 0.041 Uiso 1 1 calc R
C7 C 0.2491(12) 1.1621(10) -0.2437(10) 0.0329(17) Uani 1 1 d .
H7A H 0.3242 1.1096 -0.3073 0.049 Uiso 1 1 calc R
H7B H 0.3004 1.2847 -0.1731 0.049 Uiso 1 1 calc R
H7C H 0.1222 1.1300 -0.3284 0.049 Uiso 1 1 calc R
C8 C 0.2265(11) 0.6957(9) -0.1332(10) 0.0285(15) Uani 1 1 d .
H8A H 0.3424 0.6897 -0.0636 0.043 Uiso 1 1 calc R
H8B H 0.2042 0.6298 -0.2579 0.043 Uiso 1 1 calc R
H8C H 0.1246 0.6500 -0.1179 0.043 Uiso 1 1 calc R
C10 C 0.2350(9) 0.9357(8) -0.1786(8) 0.0188(12) Uani 1 1 d .

loop_
_atom_site_aniso_label
_atom_site_aniso_U_11
_atom_site_aniso_U_22
_atom_site_aniso_U_33
_atom_site_aniso_U_23
_atom_site_aniso_U_13
_atom_site_aniso_U_12
I1 0.0345(3) 0.0290(3) 0.0209(3) 0.0177(2) 0.00982(19) 0.0095(2)
I2 0.0460(3) 0.0217(3) 0.0281(3) 0.0146(2) 0.0171(2) 0.0119(2)
I3 0.0375(3) 0.0254(3) 0.0177(3) 0.0098(2) 0.0118(2) 0.0082(2)
C1 0.024(3) 0.026(3) 0.017(3) 0.013(3) 0.007(3) 0.006(3)
C2 0.019(3) 0.022(3) 0.017(3) 0.010(3) 0.002(2) 0.002(2)
C3 0.020(3) 0.017(3) 0.022(3) 0.011(3) 0.007(3) 0.010(2)
C4 0.017(3) 0.029(3) 0.023(3) 0.016(3) 0.009(3) 0.009(3)
C5 0.022(3) 0.021(3) 0.015(3) 0.008(3) 0.002(2) 0.005(2)
C6 0.041(4) 0.023(3) 0.018(3) 0.010(3) 0.015(3) 0.011(3)
C7 0.048(5) 0.033(4) 0.021(4) 0.016(3) 0.016(3) 0.016(3)
C8 0.042(4) 0.023(3) 0.020(3) 0.012(3) 0.014(3) 0.008(3)
C10 0.022(3) 0.019(3) 0.012(3) 0.006(2) 0.007(2) 0.007(2)

loop_
_atom_type_symbol
_atom_type_description
_atom_type_scat_dispersion_real
_atom_type_scat_dispersion_imag
_atom_type_scat_source
C C 0.0033 0.0016 'International Tables Vol C Tables 4.2.6.8 and 6.1.1.4'
H H 0.0000 0.0000 'International Tables Vol C Tables 4.2.6.8 and 6.1.1.4'
I I -0.4742 1.8119 'International Tables Vol C Tables 4.2.6.8 and 6.1.1.4'

loop_
_geom_angle_atom_site_label_1
_geom_angle_atom_site_label_2
_geom_angle_atom_site_label_3
_geom_angle
C5 C1 C2 123.9(6)
C5 C1 I1 118.6(5)
C2 C1 I1 117.4(5)
C3 C2 C1 116.5(6)
C3 C2 C6 121.7(6)
C1 C2 C6 121.7(6)
C2 C3 C4 123.1(6)
C2 C3 I2 118.9(5)
C4 C3 I2 118.0(5)
C10 C4 C3 116.2(6)
C10 C4 C7 122.2(6)
C3 C4 C7 121.6(6)
C10 C5 C1 115.6(6)
C10 C5 C8 123.0(6)
C1 C5 C8 121.4(6)
C5 C10 C4 124.6(6)
C5 C10 I3 117.4(5)
C4 C10 I3 118.0(5)

loop_
_geom_bond_atom_site_label_1
_geom_bond_atom_site_label_2
_geom_bond_distance
I1 C1 2.125(7)
I2 C3 2.111(6)
I3 C10 2.132(6)
C1 C5 1.412(9)
C1 C2 1.414(10)
C2 C3 1.407(10)
C2 C6 1.520(9)
C3 C4 1.412(10)
C4 C10 1.411(9)
C4 C7 1.497(10)
C5 C10 1.396(9)
C5 C8 1.503(10)

loop_
_geom_torsion_atom_site_label_1
_geom_torsion_atom_site_label_2
_geom_torsion_atom_site_label_3
_geom_torsion_atom_site_label_4
_geom_torsion
C5 C1 C2 C3 -0.3(10)
I1 C1 C2 C3 179.3(5)
C5 C1 C2 C6 177.9(7)
I1 C1 C2 C6 -2.5(9)
C1 C2 C3 C4 0.4(10)
C6 C2 C3 C4 -177.8(6)
C1 C2 C3 I2 -179.7(4)
C6 C2 C3 I2 2.1(9)
C2 C3 C4 C10 0.6(9)
I2 C3 C4 C10 -179.3(5)
C2 C3 C4 C7 -179.7(7)
I2 C3 C4 C7 0.4(8)
C2 C1 C5 C10 -0.8(10)
I1 C1 C5 C10 179.6(5)
C2 C1 C5 C8 180.0(7)
I1 C1 C5 C8 0.4(9)
C1 C5 C10 C4 1.9(10)
C8 C5 C10 C4 -178.8(6)
C1 C5 C10 I3 -178.2(5)
C8 C5 C10 I3 1.0(9)
C3 C4 C10 C5 -1.8(10)
C7 C4 C10 C5 178.4(7)
C3 C4 C10 I3 178.3(4)
C7 C4 C10 I3 -1.4(9)

loop_
_cod_related_entry_id
_cod_related_entry_database
_cod_related_entry_code
1 ChemSpider 551627
